data_4337207
loop_
_publ_author_name
'Otsubo, Kazuya'
'Kobayashi, Atsushi'
'Sugimoto, Kunihisa'
'Fujiwara, Akihiko'
'Kitagawa, Hiroshi'

_publ_section_title
;
 Variable-rung design for a mixed-valence two-legged ladder system
 situated in a dimensional crossover region.
;
_journal_issue 2
_journal_name_full 'Inorganic chemistry'
_journal_page_first 1229
_journal_page_last 1240
_journal_paper_doi 10.1021/ic402846v
_journal_volume 53
_journal_year 2014
_chemical_formula_moiety 'C14 H40 Br2 N12 O12 Pt2 '
_chemical_formula_sum 'C14 H40 Br2 N12 O12 Pt2'
_chemical_formula_weight 1118.53
_space_group_IT_number 55
_symmetry_cell_setting orthorhombic
_symmetry_Int_Tables_number 55
_symmetry_space_group_name_Hall '-P 2 2ab'
_symmetry_space_group_name_H-M 'P b a m'
_atom_sites_solution_hydrogens none
_atom_sites_solution_primary direct
_atom_sites_solution_secondary difmap
_audit_creation_method SHELXL-97
_cell_angle_alpha 90.00
_cell_angle_beta 90.00
_cell_angle_gamma 90.00
_cell_formula_units_Z 2
_cell_length_a 15.0812(17)
_cell_length_b 18.109(2)
_cell_length_c 5.5828(6)
_cell_measurement_reflns_used 6440
_cell_measurement_temperature 100(2)
_cell_measurement_theta_max 27.85
_cell_measurement_theta_min 2.62
_cell_volume 1524.7(3)
_computing_cell_refinement 'APEX2 (Bruker, 2006)'
_computing_data_collection 'APEX2 (Bruker, 2006)'
_computing_data_reduction 'CrystalStructure 3.8.0'
_computing_publication_material 'CrystalStructure 3.8.0'
_computing_structure_refinement 'SHELXL (Sheldrick, 1997)'
_computing_structure_solution 'SIR92 (Giacovazzo, 1994)'
_diffrn_ambient_temperature 100(2)
_diffrn_detector_area_resol_mean 8.333
_diffrn_measured_fraction_theta_full 0.971
_diffrn_measured_fraction_theta_max 0.971
_diffrn_measurement_device_type 'Bruker SMART APEXII CCD detector'
_diffrn_measurement_method 'phi and omega scans'
_diffrn_radiation_monochromator graphite
_diffrn_radiation_source 'rotating anode with a mirror focusing unit'
_diffrn_radiation_type MoK\a
_diffrn_radiation_wavelength 0.71073
_diffrn_reflns_av_R_equivalents 0.0173
_diffrn_reflns_av_sigmaI/netI 0.0146
_diffrn_reflns_limit_h_max 19
_diffrn_reflns_limit_h_min -14
_diffrn_reflns_limit_k_max 23
_diffrn_reflns_limit_k_min -21
_diffrn_reflns_limit_l_max 7
_diffrn_reflns_limit_l_min -7
_diffrn_reflns_number 7993
_diffrn_reflns_theta_full 27.39
_diffrn_reflns_theta_max 27.39
_diffrn_reflns_theta_min 1.76
_exptl_absorpt_coefficient_mu 11.860
_exptl_absorpt_correction_T_max 0.7174
_exptl_absorpt_correction_T_min 0.4760
_exptl_absorpt_correction_type multi-scan
_exptl_absorpt_process_details '(SADABS; Sheldrick, 1996)'
_exptl_crystal_colour blue
_exptl_crystal_density_diffrn 2.436
_exptl_crystal_density_method 'not measured'
_exptl_crystal_description needle
_exptl_crystal_F_000 1060
_exptl_crystal_size_max 0.35
_exptl_crystal_size_mid 0.05
_exptl_crystal_size_min 0.03
_refine_diff_density_max 1.808
_refine_diff_density_min -1.737
_refine_diff_density_rms 0.185
_refine_ls_extinction_method none
_refine_ls_goodness_of_fit_ref 1.071
_refine_ls_hydrogen_treatment none
_refine_ls_matrix_type full
_refine_ls_number_parameters 163
_refine_ls_number_reflns 1865
_refine_ls_number_restraints 36
_refine_ls_restrained_S_all 1.061
_refine_ls_R_factor_all 0.0289
_refine_ls_R_factor_gt 0.0277
_refine_ls_shift/su_max 0.001
_refine_ls_shift/su_mean 0.000
_refine_ls_structure_factor_coef Fsqd
_refine_ls_weighting_details 'calc w=1/[\s^2^(Fo^2^)+(0.0471P)^2^+9.8784P] where P=(Fo^2^+2Fc^2^)/3'
_refine_ls_weighting_scheme calc
_refine_ls_wR_factor_gt 0.0777
_refine_ls_wR_factor_ref 0.0790
_reflns_number_gt 1774
_reflns_number_total 1865
_reflns_threshold_expression F^2^>2.0\s(F^2^)
_cod_data_source_file ic402846v_si_002.cif
_cod_data_source_block Compound_2
_cod_depositor_comments
;
The following automatic conversions were performed:
'_atom_site_symetry_multiplicity' tag replaced with
'_atom_site_symmetry_multiplicity'.

Automatic conversion script
Id: cif_correct_tags 1440 2010-10-19 06:21:57Z saulius 
;
_cod_original_formula_sum 'C14 H40 Br2 N12 O12 Pt2 '
_cod_database_code 4337207

loop_
_symmetry_equiv_pos_site_id
_symmetry_equiv_pos_as_xyz
1 +X,+Y,+Z
2 1/2-X,1/2+Y,+Z
3 1/2+X,1/2-Y,+Z
4 -X,-Y,+Z
5 -X,-Y,-Z
6 -1/2+X,-1/2-Y,-Z
7 -1/2-X,-1/2+Y,-Z
8 +X,+Y,-Z

loop_
_atom_site_label
_atom_site_type_symbol
_atom_site_fract_x
_atom_site_fract_y
_atom_site_fract_z
_atom_site_U_iso_or_equiv
_atom_site_adp_type
_atom_site_occupancy
_atom_site_symmetry_multiplicity
_atom_site_calc_flag
_atom_site_refinement_flags
_atom_site_disorder_assembly
_atom_site_disorder_group
Pt1 Pt 0.733689(15) 0.388341(12) 1.0000 0.01558(11) Uani 1 2 d S . .
Br1 Br 0.73888(7) 0.39037(5) 0.55559(17) 0.0243(3) Uani 0.50 1 d P . .
O1A O 0.9101(12) 0.0308(9) 0.5000 0.095(5) Uani 0.50 2 d SPDU A 1
O1B O 0.7208(12) 0.0787(10) 0.5000 0.095(5) Uani 0.50 2 d SPDU A 2
O2A O 0.798(2) 0.0773(19) 0.700(5) 0.094(9) Uani 0.50 1 d PDU A 1
O2B O 0.841(2) 0.079(2) 0.692(5) 0.094(9) Uani 0.50 1 d PDU A 2
O3A O 0.4141(12) 0.2371(11) 0.5000 0.062(4) Uani 0.50 2 d SP . 1
O3B O 0.5929(11) 0.2523(18) 0.5000 0.111(9) Uani 0.50 2 d SP . 2
O4A O 0.4966(9) 0.1702(6) 0.313(2) 0.059(3) Uani 0.50 1 d P . 1
O4B O 0.4732(12) 0.2304(10) 0.320(3) 0.110(7) Uani 0.50 1 d P . 2
N1 N 0.6182(4) 0.4498(3) 1.0000 0.0275(13) Uani 1 2 d S . .
N2 N 0.6508(4) 0.2994(3) 1.0000 0.0264(13) Uani 1 2 d S . .
N3 N 0.8315(4) 0.3085(3) 1.0000 0.0241(12) Uani 1 2 d S . .
N4 N 0.8097(4) 0.4841(3) 1.0000 0.0216(12) Uani 1 2 d S . .
N5 N 0.8222(9) 0.0698(5) 0.5000 0.071(4) Uani 1 2 d SDU . .
N6A N 0.4736(16) 0.1952(11) 0.5000 0.049(4) Uani 0.50 2 d SP . 1
N6B N 0.5141(13) 0.2285(13) 0.5000 0.047(4) Uani 0.50 2 d SP . 2
C1 C 0.5412(6) 0.3976(5) 1.0000 0.047(2) Uani 1 2 d S . .
C2 C 0.5646(7) 0.3240(6) 0.908(2) 0.034(2) Uani 0.50 1 d P . .
C3 C 0.6974(7) 0.2356(5) 0.9162(19) 0.028(2) Uani 0.50 1 d P . .
C4 C 0.7885(6) 0.2335(4) 1.0000 0.045(2) Uani 1 2 d S . .
C5 C 0.9088(5) 0.4778(4) 1.0000 0.053(3) Uani 1 2 d S . .
C6 C 0.9546(7) 0.4561(5) 0.8150(19) 0.0246(19) Uani 0.50 1 d P . .
C7 C 1.0553(6) 0.4487(5) 0.8605(18) 0.0233(19) Uani 0.50 1 d P . .

loop_
_atom_site_aniso_label
_atom_site_aniso_U_11
_atom_site_aniso_U_22
_atom_site_aniso_U_33
_atom_site_aniso_U_23
_atom_site_aniso_U_13
_atom_site_aniso_U_12
Pt1 0.01618(16) 0.01370(15) 0.01684(16) 0.000 0.000 -0.00001(7)
Br1 0.0359(5) 0.0190(5) 0.0180(9) 0.0006(3) -0.0005(3) -0.0020(3)
O1A 0.114(12) 0.044(7) 0.128(14) 0.000 0.000 -0.020(7)
O1B 0.114(12) 0.044(7) 0.128(14) 0.000 0.000 -0.020(7)
O2A 0.21(3) 0.039(3) 0.036(4) 0.000(3) -0.006(13) -0.061(15)
O2B 0.21(3) 0.039(3) 0.036(4) 0.000(3) -0.006(13) -0.061(15)
O3A 0.068(11) 0.078(12) 0.039(8) 0.000 0.000 0.014(9)
O3B 0.032(9) 0.21(3) 0.095(15) 0.000 0.000 0.010(12)
O4A 0.081(8) 0.051(6) 0.045(6) -0.005(5) 0.016(6) -0.015(6)
O4B 0.141(16) 0.107(12) 0.081(10) 0.017(10) -0.060(11) -0.069(12)
N1 0.021(3) 0.024(3) 0.037(3) 0.000 0.000 0.006(2)
N2 0.023(3) 0.020(3) 0.036(3) 0.000 0.000 -0.007(2)
N3 0.021(3) 0.016(3) 0.036(3) 0.000 0.000 0.003(2)
N4 0.020(3) 0.015(3) 0.030(3) 0.000 0.000 -0.002(2)
N5 0.156(12) 0.030(4) 0.028(4) 0.000 0.000 -0.042(6)
N6A 0.071(14) 0.051(10) 0.024(8) 0.000 0.000 -0.012(10)
N6B 0.048(10) 0.062(11) 0.033(9) 0.000 0.000 -0.002(9)
C1 0.020(4) 0.038(5) 0.081(8) 0.000 0.000 -0.003(3)
C2 0.020(5) 0.039(6) 0.043(6) -0.007(5) -0.007(4) -0.003(4)
C3 0.035(5) 0.017(4) 0.032(5) -0.006(3) 0.002(4) -0.005(4)
C4 0.040(5) 0.015(3) 0.080(7) 0.000 0.000 -0.004(3)
C5 0.020(4) 0.018(3) 0.122(10) 0.000 0.000 -0.006(3)
C6 0.028(5) 0.024(4) 0.021(4) -0.007(4) 0.003(4) -0.003(4)
C7 0.024(4) 0.020(4) 0.026(5) -0.007(4) 0.007(4) -0.003(3)

loop_
_atom_type_symbol
_atom_type_description
_atom_type_scat_dispersion_real
_atom_type_scat_dispersion_imag
_atom_type_scat_source
C C 0.003 0.002
;
International Tables for Crystallography
(1992, Vol. C, Tables 4.2.6.8 and 6.1.1.4)
;
H H 0.000 0.000
;
International Tables for Crystallography
(1992, Vol. C, Table 6.1.1.4)
;
N N 0.006 0.003
;
International Tables for Crystallography
(1992, Vol. C, Tables 4.2.6.8 and 6.1.1.4)
;
O O 0.011 0.006
;
International Tables for Crystallography
(1992, Vol. C, Tables 4.2.6.8 and 6.1.1.4)
;
Br Br -0.290 2.459
;
International Tables for Crystallography
(1992, Vol. C, Tables 4.2.6.8 and 6.1.1.4)
;
Pt Pt -1.703 8.390
;
International Tables for Crystallography
(1992, Vol. C, Tables 4.2.6.8 and 6.1.1.4)
;

loop_
_geom_angle_atom_site_label_1
_geom_angle_atom_site_label_2
_geom_angle_atom_site_label_3
_geom_angle
_geom_angle_site_symmetry_1
_geom_angle_site_symmetry_3
N2 Pt1 N3 83.4(2) . .
N2 Pt1 N1 84.7(2) . .
N3 Pt1 N1 168.1(2) . .
N2 Pt1 N4 175.6(2) . .
N3 Pt1 N4 101.0(2) . .
N1 Pt1 N4 90.9(2) . .
N2 Pt1 Br1 91.78(2) . 8_557
N3 Pt1 Br1 89.30(2) . 8_557
N1 Pt1 Br1 91.07(2) . 8_557
N4 Pt1 Br1 88.30(2) . 8_557
N2 Pt1 Br1 91.78(2) . .
N3 Pt1 Br1 89.30(2) . .
N1 Pt1 Br1 91.07(2) . .
N4 Pt1 Br1 88.30(2) . .
Br1 Pt1 Br1 176.01(5) 8_557 .
Br1 Br1 Pt1 178.00(3) 8_556 .
C1 N1 Pt1 108.3(5) . .
C3 N2 C2 142.7(7) . 8_557
C3 N2 C2 124.5(7) 8_557 8_557
C3 N2 C2 124.5(7) . .
C3 N2 C2 142.7(7) 8_557 .
C3 N2 Pt1 109.7(5) . .
C3 N2 Pt1 109.7(5) 8_557 .
C2 N2 Pt1 107.6(5) 8_557 .
C2 N2 Pt1 107.6(5) . .
C4 N3 Pt1 108.9(5) . .
C5 N4 Pt1 119.1(4) . .
O2B N5 O2B 145(3) . 8_556
O2B N5 O2A 164.8(12) . 8_556
O2B N5 O2A 164.8(12) 8_556 .
O2A N5 O2A 142(4) 8_556 .
O2B N5 O1A 81(2) . .
O2B N5 O1A 81(2) 8_556 .
O2A N5 O1A 109(2) 8_556 .
O2A N5 O1A 109(2) . .
O2B N5 O1B 104.0(19) . .
O2B N5 O1B 104.0(19) 8_556 .
O2A N5 O1B 71.5(18) 8_556 .
O2A N5 O1B 71.5(18) . .
O1A N5 O1B 158.0(11) . .
O3A N6A O4A 118.0(12) . .
O3A N6A O4A 118.0(12) . 8_556
O4A N6A O4A 123(2) . 8_556
O4B N6B O4B 117(3) . 8_556
O4B N6B O3B 118.8(15) . .
O4B N6B O3B 118.8(15) 8_556 .
C2 C1 N1 112.7(7) . .
C2 C1 N1 112.7(7) 8_557 .
C2 C2 N2 69.5(5) 8_557 .
C2 C2 C1 69.6(5) 8_557 .
N2 C2 C1 111.5(8) . .
C3 C3 N2 70.9(4) 8_557 .
C3 C3 C4 71.2(4) 8_557 .
N2 C3 C4 112.3(7) . .
C3 C4 N3 112.6(6) . .
C3 C4 N3 112.6(6) 8_557 .
C6 C5 C6 104.8(11) . 8_557
C6 C5 N4 123.5(6) . .
C6 C5 N4 123.5(6) 8_557 .
C6 C5 C7 116.5(7) . 5_767
C6 C5 C7 72.1(6) 8_557 5_767
N4 C5 C7 105.6(6) . 5_767
C6 C5 C7 72.1(6) . 4_765
C6 C5 C7 116.5(7) 8_557 4_765
N4 C5 C7 105.6(6) . 4_765
C7 C5 C7 56.9(7) 5_767 4_765
C5 C6 C7 114.7(9) . .
C5 C6 C7 62.8(6) . 4_765
C7 C6 C7 98.4(7) . 4_765
C6 C7 C7 99.5(5) . 8_557
C6 C7 C5 109.4(7) . 5_767
C7 C7 C5 61.6(4) 8_557 5_767
C6 C7 C6 78.8(7) . 4_765
C7 C7 C6 98.4(5) 8_557 4_765
C5 C7 C6 45.2(5) 5_767 4_765

loop_
_geom_bond_atom_site_label_1
_geom_bond_atom_site_label_2
_geom_bond_distance
_geom_bond_site_symmetry_2
Pt1 N2 2.039(6) .
Pt1 N3 2.065(6) .
Pt1 N1 2.067(6) .
Pt1 N4 2.078(5) .
Pt1 Br1 2.4825(10) 8_557
Pt1 Br1 2.4825(10) .
Br1 Br1 0.6207(19) 8_556
O1A N5 1.502(16) .
O1B N5 1.538(16) .
O2A N5 1.18(3) .
O2B N5 1.12(3) .
O3A N6A 1.18(3) .
O3B N6B 1.26(3) .
O4A N6A 1.188(15) .
O4B N6B 1.180(17) .
N1 C1 1.497(10) .
N2 C3 1.431(11) .
N2 C3 1.431(11) 8_557
N2 C2 1.466(12) 8_557
N2 C2 1.466(12) .
N3 C4 1.505(9) .
N4 C5 1.499(10) .
N5 O2B 1.12(3) 8_556
N5 O2A 1.18(3) 8_556
N6A O4A 1.188(15) 8_556
N6B O4B 1.180(17) 8_556
C1 C2 1.470(14) .
C1 C2 1.470(14) 8_557
C2 C2 1.03(2) 8_557
C3 C3 0.94(2) 8_557
C3 C4 1.452(14) .
C4 C3 1.452(14) 8_557
C5 C6 1.303(11) .
C5 C6 1.303(11) 8_557
C5 C7 1.635(11) 5_767
C5 C7 1.635(11) 4_765
C6 C7 1.545(13) .
C6 C7 1.749(13) 4_765
C7 C7 1.56(2) 8_557
C7 C5 1.635(11) 5_767
C7 C6 1.749(13) 4_765

loop_
_geom_torsion_atom_site_label_1
_geom_torsion_atom_site_label_2
_geom_torsion_atom_site_label_3
_geom_torsion_atom_site_label_4
_geom_torsion
_geom_torsion_site_symmetry_1
_geom_torsion_site_symmetry_4
N2 Pt1 N1 C1 0.0 . .
N3 Pt1 N1 C1 0.0 . .
N4 Pt1 N1 C1 180.0 . .
Br1 Pt1 N1 C1 -91.69(2) 8_557 .
Br1 Pt1 N1 C1 91.69(2) . .
N3 Pt1 N2 C3 -20.3(5) . .
N1 Pt1 N2 C3 159.7(5) . .
Br1 Pt1 N2 C3 -109.4(5) 8_557 .
Br1 Pt1 N2 C3 68.8(5) . .
N3 Pt1 N2 C3 20.3(5) . 8_557
N1 Pt1 N2 C3 -159.7(5) . 8_557
Br1 Pt1 N2 C3 -68.8(5) 8_557 8_557
Br1 Pt1 N2 C3 109.4(5) . 8_557
N3 Pt1 N2 C2 158.5(5) . 8_557
N1 Pt1 N2 C2 -21.5(5) . 8_557
Br1 Pt1 N2 C2 69.4(5) 8_557 8_557
Br1 Pt1 N2 C2 -112.4(5) . 8_557
N3 Pt1 N2 C2 -158.5(5) . .
N1 Pt1 N2 C2 21.5(5) . .
Br1 Pt1 N2 C2 112.4(5) 8_557 .
Br1 Pt1 N2 C2 -69.4(5) . .
N2 Pt1 N3 C4 0.0 . .
N1 Pt1 N3 C4 0.0 . .
N4 Pt1 N3 C4 180.0 . .
Br1 Pt1 N3 C4 91.87(2) 8_557 .
Br1 Pt1 N3 C4 -91.87(2) . .
N3 Pt1 N4 C5 0.0 . .
N1 Pt1 N4 C5 180.0 . .
Br1 Pt1 N4 C5 88.96(2) 8_557 .
Br1 Pt1 N4 C5 -88.96(2) . .
Pt1 N1 C1 C2 -22.2(6) . .
Pt1 N1 C1 C2 22.2(6) . 8_557
C3 N2 C2 C2 132.9(8) . 8_557
C3 N2 C2 C2 85.1(10) 8_557 8_557
Pt1 N2 C2 C2 -96.8(3) . 8_557
C3 N2 C2 C1 -170.3(7) . .
C3 N2 C2 C1 141.9(9) 8_557 .
C2 N2 C2 C1 56.8(8) 8_557 .
Pt1 N2 C2 C1 -40.0(9) . .
N1 C1 C2 C2 99.0(4) . 8_557
C2 C1 C2 N2 -56.8(8) 8_557 .
N1 C1 C2 N2 42.2(9) . .
C2 N2 C3 C3 -81.0(10) 8_557 8_557
C2 N2 C3 C3 -133.4(8) . 8_557
Pt1 N2 C3 C3 97.1(3) . 8_557
C3 N2 C3 C4 -59.3(7) 8_557 .
C2 N2 C3 C4 -140.3(9) 8_557 .
C2 N2 C3 C4 167.3(7) . .
Pt1 N2 C3 C4 37.8(8) . .
N2 C3 C4 C3 59.1(7) . 8_557
C3 C3 C4 N3 -98.2(3) 8_557 .
N2 C3 C4 N3 -39.0(8) . .
Pt1 N3 C4 C3 20.4(5) . .
Pt1 N3 C4 C3 -20.4(5) . 8_557
Pt1 N4 C5 C6 71.8(8) . .
Pt1 N4 C5 C6 -71.8(8) . 8_557
Pt1 N4 C5 C7 -150.4(4) . 5_767
Pt1 N4 C5 C7 150.4(4) . 4_765
C6 C5 C6 C7 -26.7(13) 8_557 .
N4 C5 C6 C7 -176.0(7) . .
C7 C5 C6 C7 50.3(12) 5_767 .
C7 C5 C6 C7 86.9(8) 4_765 .
C6 C5 C6 C7 -113.6(8) 8_557 4_765
N4 C5 C6 C7 97.1(8) . 4_765
C7 C5 C6 C7 -36.5(7) 5_767 4_765
C5 C6 C7 C7 16.1(8) . 8_557
C7 C6 C7 C7 80.0(6) 4_765 8_557
C5 C6 C7 C5 -46.9(11) . 5_767
C7 C6 C7 C5 17.0(10) 4_765 5_767
C5 C6 C7 C6 -80.6(10) . 4_765
C7 C6 C7 C6 -16.7(9) 4_765 4_765
